data_7108135
loop_
_publ_author_name
'Ja-Young Park'
'Kamil Skonieczny'
'Naoki Aratani'
'Atsuhiro Osuka'
'Daniel T. Gryko'
'Chang-Hee Lee'

_publ_section_title
;
 Calix[4]pyrroles bearing proximally meso-meso linking straps: synthesis
 and anion binding properties
;
_journal_name_full Chem.Commun.
_journal_page_first 8060
_journal_paper_doi 10.1039/c2cc33537a
_journal_volume 48
_journal_year 2012
_chemical_formula_moiety 'C54 H68 N4 O4, C O '
_chemical_formula_sum 'C55 H68 N4 O5'
_chemical_formula_weight 865.13
_chemical_name_systematic
;
?
;
_space_group_IT_number 56
_symmetry_cell_setting orthorhombic
_symmetry_Int_Tables_number 56
_symmetry_space_group_name_Hall '-P 2ab 2ac'
_symmetry_space_group_name_H-M 'P c c n'
_atom_sites_solution_hydrogens geom
_atom_sites_solution_primary direct
_atom_sites_solution_secondary difmap
_audit_creation_method SHELXL-97
_cell_angle_alpha 90.00
_cell_angle_beta 90.00
_cell_angle_gamma 90.00
_cell_formula_units_Z 4
_cell_length_a 34.4374(8)
_cell_length_b 10.2869(2)
_cell_length_c 13.5539(3)
_cell_measurement_reflns_used 26811
_cell_measurement_temperature 93(2)
_cell_measurement_theta_max 68.18
_cell_measurement_theta_min 3.26
_cell_volume 4801.52(18)
_computing_structure_refinement 'SHELXL-97 (Sheldrick, 1997)'
_computing_structure_solution 'SHELXS-97 (Sheldrick, 1990)'
_diffrn_ambient_temperature 93(2)
_diffrn_detector_area_resol_mean 10.0
_diffrn_measured_fraction_theta_full 0.985
_diffrn_measured_fraction_theta_max 0.985
_diffrn_measurement_device_type 'Rigaku RAXIS-RAPID'
_diffrn_measurement_method \w
_diffrn_radiation_monochromator graphite
_diffrn_radiation_source 'fine-focus sealed tube'
_diffrn_radiation_type CuK\a
_diffrn_radiation_wavelength 1.54187
_diffrn_reflns_av_R_equivalents 0.0676
_diffrn_reflns_av_sigmaI/netI 0.0502
_diffrn_reflns_limit_h_max 41
_diffrn_reflns_limit_h_min -41
_diffrn_reflns_limit_k_max 11
_diffrn_reflns_limit_k_min -11
_diffrn_reflns_limit_l_max 16
_diffrn_reflns_limit_l_min -16
_diffrn_reflns_number 47801
_diffrn_reflns_theta_full 68.24
_diffrn_reflns_theta_max 68.24
_diffrn_reflns_theta_min 5.14
_exptl_absorpt_coefficient_mu 0.600
_exptl_absorpt_correction_T_max 0.9706
_exptl_absorpt_correction_T_min 0.9424
_exptl_absorpt_correction_type multi-scan
_exptl_crystal_colour colorless
_exptl_crystal_density_diffrn 1.197
_exptl_crystal_density_method 'not measured'
_exptl_crystal_description prism
_exptl_crystal_F_000 1864
_exptl_crystal_size_max 0.10
_exptl_crystal_size_mid 0.10
_exptl_crystal_size_min 0.05
_refine_diff_density_max 0.286
_refine_diff_density_min -0.257
_refine_diff_density_rms 0.044
_refine_ls_extinction_method none
_refine_ls_goodness_of_fit_ref 1.102
_refine_ls_hydrogen_treatment constr
_refine_ls_matrix_type full
_refine_ls_number_parameters 299
_refine_ls_number_reflns 4347
_refine_ls_number_restraints 0
_refine_ls_restrained_S_all 1.102
_refine_ls_R_factor_all 0.1136
_refine_ls_R_factor_gt 0.0642
_refine_ls_shift/su_max 0.000
_refine_ls_shift/su_mean 0.000
_refine_ls_structure_factor_coef Fsqd
_refine_ls_weighting_details 'calc w=1/[\s^2^(Fo^2^)+(0.0943P)^2^+0.7386P] where P=(Fo^2^+2Fc^2^)/3'
_refine_ls_weighting_scheme calc
_refine_ls_wR_factor_gt 0.1634
_refine_ls_wR_factor_ref 0.2029
_reflns_number_gt 2512
_reflns_number_total 4347
_reflns_threshold_expression >2sigma(I)
_cod_data_source_file c2cc33537a.txt
_cod_data_source_block 01211chl
_cod_original_sg_symbol_H-M 'P ccn'
_cod_database_code 7108135

loop_
_symmetry_equiv_pos_as_xyz
'x, y, z'
'-x+1/2, -y+1/2, z'
'x+1/2, -y, -z+1/2'
'-x, y+1/2, -z+1/2'
'-x, -y, -z'
'x-1/2, y-1/2, -z'
'-x-1/2, y, z-1/2'
'x, -y-1/2, z-1/2'

loop_
_atom_site_label
_atom_site_type_symbol
_atom_site_fract_x
_atom_site_fract_y
_atom_site_fract_z
_atom_site_U_iso_or_equiv
_atom_site_adp_type
_atom_site_occupancy
_atom_site_symmetry_multiplicity
_atom_site_calc_flag
_atom_site_refinement_flags
_atom_site_disorder_assembly
_atom_site_disorder_group
O1 O 0.49360(6) 0.33046(19) 0.52947(15) 0.0666(6) Uani 1 1 d . . .
O2 O 0.55637(6) -0.07629(19) 0.61374(15) 0.0684(6) Uani 1 1 d . . .
N2 N 0.73255(7) 0.4667(2) 0.34975(19) 0.0684(7) Uani 1 1 d . . .
H1 H 0.7375 0.4310 0.2921 0.082 Uiso 1 1 calc R . .
N1 N 0.68343(7) 0.1849(2) 0.36890(19) 0.0640(7) Uani 1 1 d . . .
H2 H 0.6943 0.2011 0.4264 0.077 Uiso 1 1 calc R . .
C22 C 0.75985(8) 0.5288(3) 0.4078(2) 0.0655(8) Uani 1 1 d . . .
C16 C 0.66075(8) 0.4167(3) 0.3439(2) 0.0620(8) Uani 1 1 d . . .
C1 C 0.47001(8) 0.1973(3) 0.6562(2) 0.0645(8) Uani 1 1 d . . .
H3 H 0.4505 0.2608 0.6680 0.077 Uiso 1 1 calc R . .
C12 C 0.51839(8) 0.3463(3) 0.4444(2) 0.0662(8) Uani 1 1 d . . .
H10 H 0.5064 0.4098 0.3988 0.079 Uiso 1 1 calc R . .
H11 H 0.5204 0.2622 0.4093 0.079 Uiso 1 1 calc R . .
C23 C 0.69662(8) 0.4681(3) 0.3942(2) 0.0630(8) Uani 1 1 d . . .
C13 C 0.55856(8) 0.3923(3) 0.4710(2) 0.0610(8) Uani 1 1 d . . .
H12 H 0.5680 0.3419 0.5284 0.073 Uiso 1 1 calc R . .
H13 H 0.5572 0.4848 0.4909 0.073 Uiso 1 1 calc R . .
C2 C 0.52801(9) 0.0165(3) 0.6246(2) 0.0630(8) Uani 1 1 d . . .
C18 C 0.66543(8) 0.2771(3) 0.3112(2) 0.0611(7) Uani 1 1 d . . .
C14 C 0.62711(8) 0.4255(3) 0.4200(2) 0.0639(8) Uani 1 1 d . . .
H14 H 0.6347 0.3750 0.4791 0.077 Uiso 1 1 calc R . .
H15 H 0.6246 0.5175 0.4406 0.077 Uiso 1 1 calc R . .
C19 C 0.68233(8) 0.0632(3) 0.3249(2) 0.0623(8) Uani 1 1 d . . .
C15 C 0.58756(8) 0.3784(3) 0.3868(2) 0.0652(8) Uani 1 1 d . . .
H16 H 0.5892 0.2862 0.3664 0.078 Uiso 1 1 calc R . .
H17 H 0.5787 0.4301 0.3294 0.078 Uiso 1 1 calc R . .
C3 C 0.47060(9) 0.0842(3) 0.7120(2) 0.0665(8) Uani 1 1 d . . .
C4 C 0.50000(9) -0.0060(3) 0.6959(2) 0.0658(8) Uani 1 1 d . . .
H4 H 0.5009 -0.0835 0.7340 0.079 Uiso 1 1 calc R . .
C26 C 0.70172(9) -0.1659(3) 0.2949(2) 0.0715(9) Uani 1 1 d . . .
H18 H 0.6757 -0.1830 0.2684 0.107 Uiso 1 1 calc R . .
H19 H 0.7118 -0.2446 0.3266 0.107 Uiso 1 1 calc R . .
H20 H 0.7191 -0.1402 0.2411 0.107 Uiso 1 1 calc R . .
C8 C 0.58350(9) -0.0571(3) 0.5342(2) 0.0651(8) Uani 1 1 d . . .
H21 H 0.6006 0.0178 0.5491 0.078 Uiso 1 1 calc R . .
H22 H 0.5692 -0.0379 0.4724 0.078 Uiso 1 1 calc R . .
C27 C 0.69943(8) -0.0545(3) 0.3720(2) 0.0645(8) Uani 1 1 d . . .
C20 C 0.66257(9) 0.0805(3) 0.2379(2) 0.0653(8) Uani 1 1 d . . .
H5 H 0.6569 0.0145 0.1910 0.078 Uiso 1 1 calc R . .
C9 C 0.60750(9) -0.1776(3) 0.5212(2) 0.0668(8) Uani 1 1 d . . .
H23 H 0.5902 -0.2530 0.5093 0.080 Uiso 1 1 calc R . .
H24 H 0.6225 -0.1946 0.5822 0.080 Uiso 1 1 calc R . .
C10 C 0.63561(8) -0.1614(3) 0.4336(2) 0.0657(8) Uani 1 1 d . . .
H25 H 0.6407 -0.2480 0.4044 0.079 Uiso 1 1 calc R . .
H26 H 0.6229 -0.1075 0.3824 0.079 Uiso 1 1 calc R . .
C24 C 0.70128(9) 0.5329(3) 0.4820(2) 0.0712(9) Uani 1 1 d . . .
H6 H 0.6814 0.5492 0.5290 0.085 Uiso 1 1 calc R . .
C21 C 0.65208(9) 0.2130(3) 0.2296(2) 0.0674(8) Uani 1 1 d . . .
H7 H 0.6382 0.2510 0.1764 0.081 Uiso 1 1 calc R . .
C5 C 0.49752(9) 0.2185(3) 0.5836(2) 0.0630(8) Uani 1 1 d . . .
C25 C 0.74047(9) 0.5713(3) 0.4908(2) 0.0710(9) Uani 1 1 d . . .
H8 H 0.7515 0.6181 0.5443 0.085 Uiso 1 1 calc R . .
C17 C 0.65148(9) 0.5017(3) 0.2537(2) 0.0706(9) Uani 1 1 d . . .
H27 H 0.6476 0.5918 0.2749 0.106 Uiso 1 1 calc R . .
H28 H 0.6278 0.4697 0.2217 0.106 Uiso 1 1 calc R . .
H29 H 0.6731 0.4978 0.2069 0.106 Uiso 1 1 calc R . .
C28 C 0.67403(8) -0.0993(3) 0.4613(2) 0.0658(8) Uani 1 1 d . . .
H30 H 0.6892 -0.1623 0.5009 0.079 Uiso 1 1 calc R . .
H31 H 0.6687 -0.0229 0.5037 0.079 Uiso 1 1 calc R . .
C6 C 0.43908(9) 0.0583(4) 0.7861(2) 0.0792(10) Uani 1 1 d . . .
H32 H 0.4370 0.1324 0.8312 0.119 Uiso 1 1 calc R . .
H33 H 0.4454 -0.0202 0.8237 0.119 Uiso 1 1 calc R . .
H34 H 0.4143 0.0459 0.7517 0.119 Uiso 1 1 calc R . .
C7 C 0.52691(9) 0.1278(3) 0.5673(2) 0.0630(8) Uani 1 1 d . . .
H9 H 0.5459 0.1421 0.5177 0.076 Uiso 1 1 calc R . .
O3 O 0.7500 0.2500 0.1969(4) 0.126(3) Uani 0.732(10) 2 d SP A 1
C31 C 0.7500 0.2500 0.1048(7) 0.122(2) Uani 1 2 d S . .
O4 O 0.7500 0.2500 0.0189(11) 0.114(7) Uani 0.268(10) 2 d SP A 2

loop_
_atom_site_aniso_label
_atom_site_aniso_U_11
_atom_site_aniso_U_22
_atom_site_aniso_U_33
_atom_site_aniso_U_23
_atom_site_aniso_U_13
_atom_site_aniso_U_12
O1 0.0593(12) 0.0572(13) 0.0833(14) 0.0055(11) 0.0071(10) 0.0006(10)
O2 0.0678(14) 0.0598(13) 0.0777(13) 0.0050(10) 0.0057(11) 0.0054(10)
N2 0.0573(15) 0.0701(17) 0.0776(17) -0.0114(13) 0.0023(12) -0.0093(13)
N1 0.0617(15) 0.0607(16) 0.0694(16) -0.0011(13) -0.0042(12) -0.0036(12)
C22 0.0568(18) 0.0601(19) 0.080(2) -0.0055(16) 0.0012(15) -0.0100(15)
C16 0.0562(18) 0.0568(19) 0.073(2) 0.0002(15) 0.0002(14) -0.0024(14)
C1 0.0525(17) 0.065(2) 0.076(2) -0.0026(16) 0.0021(14) -0.0010(14)
C12 0.0607(19) 0.063(2) 0.075(2) 0.0042(15) 0.0064(15) 0.0007(15)
C23 0.0522(18) 0.0626(19) 0.0741(19) -0.0020(16) 0.0044(14) -0.0052(14)
C13 0.0540(18) 0.0545(18) 0.0745(19) -0.0017(14) 0.0032(14) 0.0016(14)
C2 0.0617(18) 0.0564(19) 0.0709(19) -0.0002(15) -0.0023(15) -0.0001(15)
C18 0.0529(17) 0.0551(19) 0.075(2) -0.0002(15) 0.0005(14) -0.0028(14)
C14 0.0580(18) 0.0560(19) 0.078(2) -0.0049(15) 0.0032(15) -0.0029(14)
C19 0.0608(19) 0.0530(19) 0.073(2) 0.0005(15) 0.0023(15) -0.0052(14)
C15 0.0582(18) 0.0619(19) 0.075(2) -0.0034(16) 0.0020(15) -0.0025(14)
C3 0.0589(19) 0.071(2) 0.069(2) -0.0009(16) -0.0016(15) -0.0072(16)
C4 0.064(2) 0.065(2) 0.068(2) 0.0050(15) -0.0029(15) -0.0063(16)
C26 0.067(2) 0.064(2) 0.083(2) -0.0062(17) 0.0043(17) -0.0047(16)
C8 0.0656(19) 0.059(2) 0.0708(19) 0.0038(15) 0.0045(15) -0.0023(15)
C27 0.0556(18) 0.0607(19) 0.077(2) 0.0014(15) -0.0019(15) -0.0057(14)
C20 0.069(2) 0.059(2) 0.068(2) -0.0026(15) 0.0013(15) -0.0022(15)
C9 0.0598(18) 0.060(2) 0.081(2) 0.0002(15) 0.0011(16) -0.0056(15)
C10 0.0603(19) 0.0568(19) 0.080(2) 0.0012(15) 0.0030(15) -0.0071(14)
C24 0.0585(19) 0.075(2) 0.080(2) -0.0051(17) 0.0077(16) -0.0085(16)
C21 0.0630(19) 0.069(2) 0.070(2) -0.0032(16) -0.0040(15) 0.0006(16)
C5 0.0586(19) 0.0545(19) 0.076(2) 0.0019(15) -0.0009(15) -0.0065(15)
C25 0.065(2) 0.074(2) 0.074(2) -0.0067(16) -0.0006(16) -0.0139(17)
C17 0.0695(19) 0.064(2) 0.078(2) 0.0038(17) 0.0028(16) -0.0059(16)
C28 0.0601(19) 0.0597(19) 0.078(2) 0.0055(16) 0.0000(15) -0.0063(14)
C6 0.063(2) 0.097(3) 0.077(2) 0.0119(19) 0.0044(16) -0.0061(18)
C7 0.0572(18) 0.0587(19) 0.0730(19) -0.0016(15) 0.0029(15) -0.0012(15)
O3 0.157(5) 0.152(6) 0.070(4) 0.000 0.000 0.071(4)
C31 0.136(6) 0.143(6) 0.085(5) 0.000 0.000 -0.001(5)
O4 0.140(13) 0.140(14) 0.062(10) 0.000 0.000 0.052(10)

loop_
_atom_type_symbol
_atom_type_description
_atom_type_scat_dispersion_real
_atom_type_scat_dispersion_imag
_atom_type_scat_source
C C 0.0181 0.0091 'International Tables Vol C Tables 4.2.6.8 and 6.1.1.4'
H H 0.0000 0.0000 'International Tables Vol C Tables 4.2.6.8 and 6.1.1.4'
O O 0.0492 0.0322 'International Tables Vol C Tables 4.2.6.8 and 6.1.1.4'
N N 0.0311 0.0180 'International Tables Vol C Tables 4.2.6.8 and 6.1.1.4'

loop_
_geom_angle_atom_site_label_1
_geom_angle_atom_site_label_2
_geom_angle_atom_site_label_3
_geom_angle
_geom_angle_site_symmetry_1
_geom_angle_site_symmetry_3
C5 O1 C12 117.6(2) . .
C2 O2 C8 116.5(2) . .
C23 N2 C22 110.9(3) . .
C23 N2 H1 124.5 . .
C22 N2 H1 124.5 . .
C18 N1 C19 111.4(3) . .
C18 N1 H2 124.3 . .
C19 N1 H2 124.3 . .
C25 C22 N2 106.4(3) . .
C25 C22 C27 131.1(3) . 2_655
N2 C22 C27 122.0(3) . 2_655
C23 C16 C18 112.2(2) . .
C23 C16 C17 109.3(2) . .
C18 C16 C17 109.3(2) . .
C23 C16 C14 106.9(2) . .
C18 C16 C14 109.2(2) . .
C17 C16 C14 109.9(2) . .
C5 C1 C3 120.7(3) . .
C5 C1 H3 119.7 . .
C3 C1 H3 119.7 . .
O1 C12 C13 112.8(2) . .
O1 C12 H10 109.0 . .
C13 C12 H10 109.0 . .
O1 C12 H11 109.0 . .
C13 C12 H11 109.0 . .
H10 C12 H11 107.8 . .
C24 C23 N2 106.2(3) . .
C24 C23 C16 131.1(3) . .
N2 C23 C16 122.4(3) . .
C12 C13 C15 113.2(2) . .
C12 C13 H12 108.9 . .
C15 C13 H12 108.9 . .
C12 C13 H13 108.9 . .
C15 C13 H13 108.9 . .
H12 C13 H13 107.8 . .
O2 C2 C7 122.3(3) . .
O2 C2 C4 117.0(3) . .
C7 C2 C4 120.7(3) . .
C21 C18 N1 106.2(3) . .
C21 C18 C16 131.2(3) . .
N1 C18 C16 122.4(3) . .
C15 C14 C16 117.1(2) . .
C15 C14 H14 108.0 . .
C16 C14 H14 108.0 . .
C15 C14 H15 108.0 . .
C16 C14 H15 108.0 . .
H14 C14 H15 107.3 . .
C20 C19 N1 105.4(3) . .
C20 C19 C27 132.0(3) . .
N1 C19 C27 122.6(3) . .
C14 C15 C13 109.7(2) . .
C14 C15 H16 109.7 . .
C13 C15 H16 109.7 . .
C14 C15 H17 109.7 . .
C13 C15 H17 109.7 . .
H16 C15 H17 108.2 . .
C1 C3 C4 119.0(3) . .
C1 C3 C6 120.2(3) . .
C4 C3 C6 120.8(3) . .
C2 C4 C3 120.3(3) . .
C2 C4 H4 119.8 . .
C3 C4 H4 119.8 . .
C27 C26 H18 109.5 . .
C27 C26 H19 109.5 . .
H18 C26 H19 109.5 . .
C27 C26 H20 109.5 . .
H18 C26 H20 109.5 . .
H19 C26 H20 109.5 . .
O2 C8 C9 109.3(2) . .
O2 C8 H21 109.8 . .
C9 C8 H21 109.8 . .
O2 C8 H22 109.8 . .
C9 C8 H22 109.8 . .
H21 C8 H22 108.3 . .
C19 C27 C22 111.3(2) . 2_655
C19 C27 C26 109.4(3) . .
C22 C27 C26 107.4(2) 2_655 .
C19 C27 C28 110.5(3) . .
C22 C27 C28 108.8(2) 2_655 .
C26 C27 C28 109.4(2) . .
C19 C20 C21 108.6(3) . .
C19 C20 H5 125.7 . .
C21 C20 H5 125.7 . .
C8 C9 C10 110.3(2) . .
C8 C9 H23 109.6 . .
C10 C9 H23 109.6 . .
C8 C9 H24 109.6 . .
C10 C9 H24 109.6 . .
H23 C9 H24 108.1 . .
C28 C10 C9 113.7(3) . .
C28 C10 H25 108.8 . .
C9 C10 H25 108.8 . .
C28 C10 H26 108.8 . .
C9 C10 H26 108.8 . .
H25 C10 H26 107.7 . .
C23 C24 C25 108.7(3) . .
C23 C24 H6 125.6 . .
C25 C24 H6 125.6 . .
C18 C21 C20 108.4(3) . .
C18 C21 H7 125.8 . .
C20 C21 H7 125.8 . .
O1 C5 C1 116.4(3) . .
O1 C5 C7 123.3(3) . .
C1 C5 C7 120.3(3) . .
C22 C25 C24 107.7(3) . .
C22 C25 H8 126.1 . .
C24 C25 H8 126.1 . .
C16 C17 H27 109.5 . .
C16 C17 H28 109.5 . .
H27 C17 H28 109.5 . .
C16 C17 H29 109.5 . .
H27 C17 H29 109.5 . .
H28 C17 H29 109.5 . .
C10 C28 C27 114.9(2) . .
C10 C28 H30 108.6 . .
C27 C28 H30 108.6 . .
C10 C28 H31 108.6 . .
C27 C28 H31 108.6 . .
H30 C28 H31 107.5 . .
C3 C6 H32 109.5 . .
C3 C6 H33 109.5 . .
H32 C6 H33 109.5 . .
C3 C6 H34 109.5 . .
H32 C6 H34 109.5 . .
H33 C6 H34 109.5 . .
C2 C7 C5 119.0(3) . .
C2 C7 H9 120.5 . .
C5 C7 H9 120.5 . .
O4 C31 O3 180.000(2) . .

loop_
_geom_bond_atom_site_label_1
_geom_bond_atom_site_label_2
_geom_bond_distance
_geom_bond_site_symmetry_2
O1 C5 1.372(3) .
O1 C12 1.444(3) .
O2 C2 1.374(3) .
O2 C8 1.441(3) .
N2 C23 1.376(3) .
N2 C22 1.382(4) .
N2 H1 0.8800 .
N1 C18 1.377(4) .
N1 C19 1.387(4) .
N1 H2 0.8800 .
C22 C25 1.379(4) .
C22 C27 1.507(4) 2_655
C16 C23 1.507(4) .
C16 C18 1.511(4) .
C16 C17 1.537(4) .
C16 C14 1.553(4) .
C1 C5 1.384(4) .
C1 C3 1.387(4) .
C1 H3 0.9500 .
C12 C13 1.506(4) .
C12 H10 0.9900 .
C12 H11 0.9900 .
C23 C24 1.374(4) .
C13 C15 1.523(4) .
C13 H12 0.9900 .
C13 H13 0.9900 .
C2 C7 1.384(4) .
C2 C4 1.385(4) .
C18 C21 1.367(4) .
C14 C15 1.514(4) .
C14 H14 0.9900 .
C14 H15 0.9900 .
C19 C20 1.373(4) .
C19 C27 1.490(4) .
C15 H16 0.9900 .
C15 H17 0.9900 .
C3 C4 1.391(4) .
C3 C6 1.503(4) .
C4 H4 0.9500 .
C26 C27 1.552(4) .
C26 H18 0.9800 .
C26 H19 0.9800 .
C26 H20 0.9800 .
C8 C9 1.501(4) .
C8 H21 0.9900 .
C8 H22 0.9900 .
C27 C22 1.507(4) 2_655
C27 C28 1.563(4) .
C20 C21 1.415(4) .
C20 H5 0.9500 .
C9 C10 1.542(4) .
C9 H23 0.9900 .
C9 H24 0.9900 .
C10 C28 1.517(4) .
C10 H25 0.9900 .
C10 H26 0.9900 .
C24 C25 1.411(4) .
C24 H6 0.9500 .
C21 H7 0.9500 .
C5 C7 1.394(4) .
C25 H8 0.9500 .
C17 H27 0.9800 .
C17 H28 0.9800 .
C17 H29 0.9800 .
C28 H30 0.9900 .
C28 H31 0.9900 .
C6 H32 0.9800 .
C6 H33 0.9800 .
C6 H34 0.9800 .
C7 H9 0.9500 .
O3 C31 1.249(8) .
C31 O4 1.164(13) .

loop_
_geom_hbond_atom_site_label_D
_geom_hbond_atom_site_label_H
_geom_hbond_atom_site_label_A
_geom_hbond_distance_DH
_geom_hbond_distance_HA
_geom_hbond_distance_DA
_geom_hbond_angle_DHA
_geom_hbond_site_symmetry_A
N2 H1 O3 0.88 2.31 3.101(4) 150.4 .
N1 H2 O4 0.88 2.35 3.136(10) 149.3 7_756
N2 H1 O3 0.88 2.31 3.101(4) 150.4 .
N2 H1 O3 0.88 2.31 3.101(4) 150.4 .
N2 H1 O3 0.88 2.31 3.101(4) 150.4 .
N2 H1 O3 0.88 2.31 3.101(4) 150.4 .

loop_
_geom_torsion_atom_site_label_1
_geom_torsion_atom_site_label_2
_geom_torsion_atom_site_label_3
_geom_torsion_atom_site_label_4
_geom_torsion
_geom_torsion_site_symmetry_1
_geom_torsion_site_symmetry_4
C23 N2 C22 C25 -0.4(4) . .
C23 N2 C22 C27 -173.1(3) . 2_655
C5 O1 C12 C13 -80.6(3) . .
C22 N2 C23 C24 0.2(4) . .
C22 N2 C23 C16 175.0(3) . .
C18 C16 C23 C24 -130.6(4) . .
C17 C16 C23 C24 108.0(4) . .
C14 C16 C23 C24 -10.9(4) . .
C18 C16 C23 N2 56.0(4) . .
C17 C16 C23 N2 -65.3(4) . .
C14 C16 C23 N2 175.8(3) . .
O1 C12 C13 C15 166.1(2) . .
C8 O2 C2 C7 -4.6(4) . .
C8 O2 C2 C4 175.1(2) . .
C19 N1 C18 C21 0.9(3) . .
C19 N1 C18 C16 177.0(3) . .
C23 C16 C18 C21 -143.8(3) . .
C17 C16 C18 C21 -22.3(4) . .
C14 C16 C18 C21 97.9(4) . .
C23 C16 C18 N1 41.2(4) . .
C17 C16 C18 N1 162.7(3) . .
C14 C16 C18 N1 -77.1(3) . .
C23 C16 C14 C15 -179.7(3) . .
C18 C16 C14 C15 -58.0(3) . .
C17 C16 C14 C15 61.8(3) . .
C18 N1 C19 C20 -0.8(3) . .
C18 N1 C19 C27 -179.5(3) . .
C16 C14 C15 C13 179.1(2) . .
C12 C13 C15 C14 -179.5(3) . .
C5 C1 C3 C4 1.9(4) . .
C5 C1 C3 C6 -176.0(3) . .
O2 C2 C4 C3 179.3(3) . .
C7 C2 C4 C3 -1.0(4) . .
C1 C3 C4 C2 -0.6(4) . .
C6 C3 C4 C2 177.4(3) . .
C2 O2 C8 C9 -169.7(2) . .
C20 C19 C27 C22 133.0(3) . 2_655
N1 C19 C27 C22 -48.8(4) . 2_655
C20 C19 C27 C26 14.5(4) . .
N1 C19 C27 C26 -167.3(3) . .
C20 C19 C27 C28 -106.0(4) . .
N1 C19 C27 C28 72.3(3) . .
N1 C19 C20 C21 0.4(3) . .
C27 C19 C20 C21 178.9(3) . .
O2 C8 C9 C10 177.6(2) . .
C8 C9 C10 C28 87.6(3) . .
N2 C23 C24 C25 0.1(4) . .
C16 C23 C24 C25 -174.1(3) . .
N1 C18 C21 C20 -0.6(3) . .
C16 C18 C21 C20 -176.2(3) . .
C19 C20 C21 C18 0.1(3) . .
C12 O1 C5 C1 -171.4(2) . .
C12 O1 C5 C7 7.7(4) . .
C3 C1 C5 O1 177.3(3) . .
C3 C1 C5 C7 -1.8(4) . .
N2 C22 C25 C24 0.4(4) . .
C27 C22 C25 C24 172.2(3) 2_655 .
C23 C24 C25 C22 -0.3(4) . .
C9 C10 C28 C27 -167.5(3) . .
C19 C27 C28 C10 72.5(3) . .
C22 C27 C28 C10 -165.0(3) 2_655 .
C26 C27 C28 C10 -48.0(3) . .
O2 C2 C7 C5 -179.1(3) . .
C4 C2 C7 C5 1.2(4) . .
O1 C5 C7 C2 -178.8(3) . .
C1 C5 C7 C2 0.2(4) . .
